data_4034553
loop_
_publ_author_name
'Tong, Pei'
'Sun, Zhou'
'Wang, Shutao'
'Zhang, Yuan'
'Li, Ying'

_publ_section_title
;
 Zn(OTf)<sub>2</sub>-Catalyzed Formal [3 + 3] Cascade Annulation of
 Propargylic Alcohols with 2-Aminochromones: Accessing the
 Chromeno[2,3-<i>b</i>]pyridines.
;
_journal_issue 21
_journal_name_full 'The Journal of organic chemistry'
_journal_page_first 13967
_journal_page_last 13974
_journal_paper_doi 10.1021/acs.joc.9b02120
_journal_volume 84
_journal_year 2019
_chemical_formula_moiety 'C30 H21 N O2'
_chemical_formula_sum 'C30 H21 N O2'
_chemical_formula_weight 427.48
_space_group_crystal_system monoclinic
_space_group_IT_number 14
_space_group_name_Hall '-P 2yn'
_space_group_name_H-M_alt 'P 1 21/n 1'
_atom_sites_solution_hydrogens geom
_atom_sites_solution_primary direct
_audit_creation_date 2019-03-13
_audit_creation_method
;
Olex2 1.2
(compiled 2018.05.29 svn.r3508 for OlexSys, GUI svn.r5506)
;
_cell_angle_alpha 90
_cell_angle_beta 109.183(17)
_cell_angle_gamma 90
_cell_formula_units_Z 4
_cell_length_a 11.6527(19)
_cell_length_b 16.5480(19)
_cell_length_c 12.5581(19)
_cell_measurement_reflns_used 1027
_cell_measurement_temperature 293(2)
_cell_measurement_theta_max 22.1160
_cell_measurement_theta_min 4.1260
_cell_volume 2287.1(6)
_computing_cell_refinement
;
CrysAlisPro, Agilent Technologies,
Version 1.171.36.28 (release 01-02-2013 CrysAlis171 .NET)
(compiled Feb  1 2013,16:14:44)
;
_computing_data_collection
;
CrysAlisPro, Agilent Technologies,
Version 1.171.36.28 (release 01-02-2013 CrysAlis171 .NET)
(compiled Feb  1 2013,16:14:44)
;
_computing_data_reduction
;
CrysAlisPro, Agilent Technologies,
Version 1.171.36.28 (release 01-02-2013 CrysAlis171 .NET)
(compiled Feb  1 2013,16:14:44)
;
_computing_molecular_graphics 'Olex2 (Dolomanov et al., 2009)'
_computing_publication_material 'Olex2 (Dolomanov et al., 2009)'
_computing_structure_refinement 'ShelXL (Sheldrick, 2015)'
_computing_structure_solution 'ShelXS (Sheldrick, 2008)'
_diffrn_ambient_temperature 293(2)
_diffrn_detector_area_resol_mean 16.0733
_diffrn_measured_fraction_theta_full 0.997
_diffrn_measured_fraction_theta_max 0.997
_diffrn_measurement_details
;
#__ type_ start__ end____ width___ exp.time_
  1 omega -101.00  -59.00   1.0000   12.0000
omega____ theta____ kappa____ phi______ frames
    -      -19.4273  178.0000 -180.0000 42

#__ type_ start__ end____ width___ exp.time_
  2 omega  -18.00   21.00   1.0000   12.0000
omega____ theta____ kappa____ phi______ frames
    -      -19.4273  -99.0000    0.0000 39

#__ type_ start__ end____ width___ exp.time_
  3 omega   38.00   65.00   1.0000   12.0000
omega____ theta____ kappa____ phi______ frames
    -       22.7867  178.0000  -60.0000 27

#__ type_ start__ end____ width___ exp.time_
  4 omega  -40.00   44.00   1.0000   12.0000
omega____ theta____ kappa____ phi______ frames
    -       22.7867  -38.0000  -60.0000 84

#__ type_ start__ end____ width___ exp.time_
  5 omega   -3.00   46.00   1.0000   12.0000
omega____ theta____ kappa____ phi______ frames
    -       22.7867   19.0000  120.0000 49
;
_diffrn_measurement_device_type 'SuperNova, Dual, Cu at zero, Eos'
_diffrn_measurement_method '\w scans'
_diffrn_orient_matrix_UB_11 -0.0145751000
_diffrn_orient_matrix_UB_12 0.0363645000
_diffrn_orient_matrix_UB_13 -0.0315108000
_diffrn_orient_matrix_UB_21 -0.0245338000
_diffrn_orient_matrix_UB_22 -0.0226116000
_diffrn_orient_matrix_UB_23 -0.0503684000
_diffrn_orient_matrix_UB_31 -0.0578156000
_diffrn_orient_matrix_UB_32 0.0004376000
_diffrn_orient_matrix_UB_33 0.0073005000
_diffrn_radiation_monochromator mirror
_diffrn_radiation_type MoK\a
_diffrn_radiation_wavelength 0.71073
_diffrn_reflns_av_R_equivalents 0.0577
_diffrn_reflns_av_unetI/netI 0.1041
_diffrn_reflns_Laue_measured_fraction_full 0.997
_diffrn_reflns_Laue_measured_fraction_max 0.997
_diffrn_reflns_limit_h_max 14
_diffrn_reflns_limit_h_min -13
_diffrn_reflns_limit_k_max 20
_diffrn_reflns_limit_k_min -18
_diffrn_reflns_limit_l_max 15
_diffrn_reflns_limit_l_min -11
_diffrn_reflns_number 8815
_diffrn_reflns_point_group_measured_fraction_full 0.997
_diffrn_reflns_point_group_measured_fraction_max 0.997
_diffrn_reflns_theta_full 25.242
_diffrn_reflns_theta_max 26.022
_diffrn_reflns_theta_min 3.435
_diffrn_source 'SuperNova (Mo) X-ray Source'
_exptl_absorpt_coefficient_mu 0.077
_exptl_absorpt_correction_T_max 1.00000
_exptl_absorpt_correction_T_min 0.81774
_exptl_absorpt_correction_type multi-scan
_exptl_absorpt_process_details
;
CrysAlisPro, Agilent Technologies,
Version 1.171.36.28 (release 01-02-2013 CrysAlis171 .NET)
(compiled Feb  1 2013,16:14:44)
Empirical absorption correction using spherical harmonics,
 implemented in SCALE3 ABSPACK scaling algorithm.
;
_exptl_crystal_colour 'clear light yellow'
_exptl_crystal_colour_lustre clear
_exptl_crystal_colour_modifier light
_exptl_crystal_colour_primary yellow
_exptl_crystal_density_diffrn 1.241
_exptl_crystal_description block
_exptl_crystal_F_000 896
_exptl_crystal_size_max 0.18
_exptl_crystal_size_mid 0.15
_exptl_crystal_size_min 0.12
_refine_diff_density_max 0.218
_refine_diff_density_min -0.246
_refine_diff_density_rms 0.051
_refine_ls_extinction_method none
_refine_ls_goodness_of_fit_ref 1.026
_refine_ls_hydrogen_treatment constr
_refine_ls_matrix_type full
_refine_ls_number_parameters 298
_refine_ls_number_reflns 4497
_refine_ls_number_restraints 0
_refine_ls_restrained_S_all 1.026
_refine_ls_R_factor_all 0.1387
_refine_ls_R_factor_gt 0.0637
_refine_ls_shift/su_max 0.000
_refine_ls_shift/su_mean 0.000
_refine_ls_structure_factor_coef Fsqd
_refine_ls_weighting_details 'w=1/[\s^2^(Fo^2^)+(0.0420P)^2^] where P=(Fo^2^+2Fc^2^)/3'
_refine_ls_weighting_scheme calc
_refine_ls_wR_factor_gt 0.1198
_refine_ls_wR_factor_ref 0.1576
_reflns_Friedel_coverage 0.000
_reflns_number_gt 2278
_reflns_number_total 4497
_reflns_threshold_expression 'I > 2\s(I)'
_cod_data_source_file jo9b02120_si_001.cif
_cod_data_source_block tongp_0306
_cod_database_code 4034553
_shelx_shelxl_version_number 2018/3
_shelx_space_group_comment
;
The symmetry employed for this shelxl refinement is uniquely defined
by the following loop, which should always be used as a source of
symmetry information in preference to the above space-group names.
They are only intended as comments.
;
_shelx_estimated_absorpt_t_max 0.991
_shelx_estimated_absorpt_t_min 0.986
_reflns_odcompleteness_completeness 99.61
_reflns_odcompleteness_iscentric 1
_reflns_odcompleteness_theta 26.32
_olex2_refinement_description
;
1. Fixed Uiso
 At 1.2 times of:
  All C(H) groups, All N(H) groups
2.a Aromatic/amide H refined with riding coordinates:
 N3(H3), C9(H9), C14(H14), C15(H15), C17(H17), C18(H18), C19(H19), C20(H20),
 C21(H21), C22(H22), C23(H23), C24(H24), C25(H25), C26(H26), C27(H27), C28(H28),
  C29(H29), C30(H30), C31(H31), C32(H32), C33(H33)
;
_olex2_date_sample_data_collection 2019-03-06
_olex2_submission_special_instructions 'No special instructions were received'

loop_
_space_group_symop_operation_xyz
'x, y, z'
'-x+1/2, y+1/2, -z+1/2'
'-x, -y, -z'
'x-1/2, -y-1/2, z-1/2'

loop_
_atom_site_label
_atom_site_type_symbol
_atom_site_fract_x
_atom_site_fract_y
_atom_site_fract_z
_atom_site_U_iso_or_equiv
_atom_site_adp_type
_atom_site_occupancy
_atom_site_site_symmetry_order
_atom_site_calc_flag
_atom_site_refinement_flags_posn
O1 O 0.27428(17) 0.19419(10) 0.26588(16) 0.0420(5) Uani 1 1 d .
O2 O -0.02017(18) 0.32010(11) 0.06594(16) 0.0431(5) Uani 1 1 d .
N3 N 0.2723(2) 0.25675(13) 0.42074(18) 0.0415(6) Uani 1 1 d .
H3 H 0.342158 0.234653 0.451742 0.050 Uiso 1 1 calc R
C4 C 0.1354(3) 0.22475(16) 0.0810(2) 0.0370(7) Uani 1 1 d .
C5 C 0.1283(2) 0.30132(15) 0.2460(2) 0.0334(7) Uani 1 1 d .
C6 C 0.0736(3) 0.28596(16) 0.1286(2) 0.0338(7) Uani 1 1 d .
C7 C 0.2220(3) 0.25274(15) 0.3096(2) 0.0346(7) Uani 1 1 d .
C8 C 0.2311(3) 0.18098(16) 0.1501(2) 0.0384(7) Uani 1 1 d .
C9 C 0.1316(3) 0.36265(16) 0.4228(2) 0.0403(7) Uani 1 1 d .
H9 H 0.108172 0.404481 0.460655 0.048 Uiso 1 1 calc R
C10 C 0.0910(2) 0.36448(15) 0.3104(2) 0.0348(7) Uani 1 1 d .
C11 C 0.1400(3) 0.23616(17) 0.5361(2) 0.0430(7) Uani 1 1 d .
C12 C 0.0154(3) 0.43456(15) 0.2534(2) 0.0370(7) Uani 1 1 d .
C13 C 0.2130(3) 0.29772(16) 0.4935(2) 0.0388(7) Uani 1 1 d .
C14 C 0.2889(3) 0.12031(17) 0.1116(3) 0.0508(9) Uani 1 1 d .
H14 H 0.352474 0.091092 0.160928 0.061 Uiso 1 1 calc R
C15 C 0.3421(3) 0.31576(19) 0.7015(3) 0.0556(9) Uani 1 1 d .
H15 H 0.297870 0.274902 0.720963 0.067 Uiso 1 1 calc R
C16 C 0.3149(3) 0.33799(17) 0.5896(3) 0.0435(8) Uani 1 1 d .
C17 C 0.1562(4) 0.1495(2) -0.0750(3) 0.0636(10) Uani 1 1 d .
H17 H 0.132087 0.139493 -0.152115 0.076 Uiso 1 1 calc R
C18 C 0.0417(3) 0.47957(17) 0.1714(3) 0.0523(9) Uani 1 1 d .
H18 H 0.104297 0.463407 0.145455 0.063 Uiso 1 1 calc R
C19 C 0.0991(3) 0.20865(18) -0.0348(2) 0.0504(8) Uani 1 1 d .
H19 H 0.036128 0.238137 -0.084408 0.060 Uiso 1 1 calc R
C20 C 0.1744(3) 0.15605(18) 0.5537(3) 0.0537(9) Uani 1 1 d .
H20 H 0.245696 0.139220 0.542502 0.064 Uiso 1 1 calc R
C21 C 0.3811(3) 0.3986(2) 0.5640(3) 0.0618(9) Uani 1 1 d .
H21 H 0.363608 0.414486 0.489243 0.074 Uiso 1 1 calc R
C22 C 0.4347(4) 0.3540(2) 0.7844(3) 0.0732(11) Uani 1 1 d .
H22 H 0.452175 0.338769 0.859378 0.088 Uiso 1 1 calc R
C23 C -0.0801(3) 0.45971(18) 0.2880(3) 0.0535(9) Uani 1 1 d .
H23 H -0.100739 0.429579 0.341552 0.064 Uiso 1 1 calc R
C24 C 0.1052(4) 0.1005(2) 0.5877(3) 0.0650(10) Uani 1 1 d .
H24 H 0.129839 0.046748 0.598279 0.078 Uiso 1 1 calc R
C25 C 0.0364(3) 0.2588(2) 0.5576(3) 0.0713(12) Uani 1 1 d .
H25 H 0.011813 0.312563 0.548614 0.086 Uiso 1 1 calc R
C26 C 0.5003(4) 0.4138(2) 0.7575(4) 0.0788(12) Uani 1 1 d .
H26 H 0.562895 0.438940 0.813666 0.095 Uiso 1 1 calc R
C27 C -0.1186(4) 0.5718(2) 0.1646(3) 0.0792(12) Uani 1 1 d .
H27 H -0.164021 0.617538 0.134457 0.095 Uiso 1 1 calc R
C28 C 0.2492(4) 0.10465(19) -0.0023(3) 0.0596(10) Uani 1 1 d .
H28 H 0.285255 0.063491 -0.030601 0.072 Uiso 1 1 calc R
C29 C 0.4736(4) 0.4368(2) 0.6470(4) 0.0774(12) Uani 1 1 d .
H29 H 0.517699 0.477928 0.628102 0.093 Uiso 1 1 calc R
C30 C -0.0248(4) 0.54881(19) 0.1274(3) 0.0693(11) Uani 1 1 d .
H30 H -0.005917 0.579345 0.073200 0.083 Uiso 1 1 calc R
C31 C -0.1451(3) 0.5286(2) 0.2445(3) 0.0705(11) Uani 1 1 d .
H31 H -0.207547 0.545290 0.270277 0.085 Uiso 1 1 calc R
C32 C -0.0319(4) 0.2028(2) 0.5924(4) 0.0903(15) Uani 1 1 d .
H32 H -0.101632 0.219314 0.606775 0.108 Uiso 1 1 calc R
C33 C 0.0018(4) 0.1237(2) 0.6057(3) 0.0747(12) Uani 1 1 d .
H33 H -0.045739 0.086036 0.627040 0.090 Uiso 1 1 calc R

loop_
_atom_site_aniso_label
_atom_site_aniso_U_11
_atom_site_aniso_U_22
_atom_site_aniso_U_33
_atom_site_aniso_U_23
_atom_site_aniso_U_13
_atom_site_aniso_U_12
O1 0.0456(13) 0.0436(11) 0.0333(12) -0.0018(10) 0.0082(10) 0.0097(10)
O2 0.0428(13) 0.0425(11) 0.0337(12) 0.0022(10) -0.0015(10) 0.0002(10)
N3 0.0392(14) 0.0510(14) 0.0278(14) -0.0002(12) 0.0022(11) 0.0169(13)
C4 0.0391(17) 0.0394(15) 0.0316(17) 0.0008(14) 0.0104(14) -0.0035(15)
C5 0.0348(16) 0.0345(14) 0.0281(16) 0.0018(13) 0.0063(13) -0.0011(14)
C6 0.0321(16) 0.0341(15) 0.0314(17) 0.0030(14) 0.0052(14) -0.0077(14)
C7 0.0389(17) 0.0342(14) 0.0284(16) -0.0034(14) 0.0080(13) -0.0004(14)
C8 0.0449(19) 0.0395(16) 0.0323(17) -0.0032(15) 0.0146(15) -0.0053(15)
C9 0.0435(18) 0.0380(15) 0.0342(18) -0.0008(15) 0.0057(15) 0.0102(15)
C10 0.0336(16) 0.0354(15) 0.0315(17) 0.0028(14) 0.0055(14) 0.0025(14)
C11 0.050(2) 0.0447(17) 0.0282(17) 0.0030(15) 0.0044(15) 0.0099(16)
C12 0.0425(18) 0.0321(14) 0.0296(17) -0.0007(14) 0.0025(14) 0.0009(14)
C13 0.0417(18) 0.0400(16) 0.0296(16) -0.0014(14) 0.0048(14) 0.0087(15)
C14 0.063(2) 0.0466(18) 0.047(2) 0.0018(17) 0.0232(19) 0.0087(17)
C15 0.061(2) 0.059(2) 0.0331(19) -0.0046(17) -0.0026(17) 0.0167(19)
C16 0.048(2) 0.0393(17) 0.0353(19) -0.0053(15) 0.0032(15) 0.0114(16)
C17 0.084(3) 0.070(2) 0.037(2) -0.014(2) 0.020(2) -0.007(2)
C18 0.070(2) 0.0421(17) 0.040(2) -0.0004(16) 0.0109(18) -0.0024(18)
C19 0.057(2) 0.0584(19) 0.0298(18) -0.0007(17) 0.0057(16) -0.0015(18)
C20 0.055(2) 0.0490(18) 0.052(2) 0.0114(18) 0.0102(18) 0.0127(18)
C21 0.066(3) 0.054(2) 0.053(2) -0.0066(19) 0.003(2) 0.003(2)
C22 0.080(3) 0.075(3) 0.044(2) -0.014(2) -0.008(2) 0.029(2)
C23 0.053(2) 0.0501(18) 0.052(2) 0.0055(18) 0.0110(18) 0.0161(18)
C24 0.074(3) 0.0487(19) 0.066(3) 0.017(2) 0.014(2) 0.009(2)
C25 0.082(3) 0.053(2) 0.097(3) 0.014(2) 0.054(3) 0.020(2)
C26 0.068(3) 0.065(3) 0.072(3) -0.031(2) -0.019(2) 0.019(2)
C27 0.093(3) 0.049(2) 0.071(3) 0.005(2) -0.007(3) 0.029(2)
C28 0.078(3) 0.058(2) 0.052(2) -0.007(2) 0.034(2) 0.005(2)
C29 0.071(3) 0.054(2) 0.086(3) -0.014(2) -0.002(2) -0.003(2)
C30 0.104(3) 0.0425(19) 0.047(2) 0.0083(18) 0.005(2) -0.007(2)
C31 0.068(3) 0.063(2) 0.073(3) 0.001(2) 0.013(2) 0.025(2)
C32 0.096(3) 0.074(3) 0.128(4) 0.024(3) 0.073(3) 0.018(3)
C33 0.081(3) 0.066(2) 0.082(3) 0.022(2) 0.033(3) 0.003(2)

loop_
_atom_type_symbol
_atom_type_description
_atom_type_scat_dispersion_real
_atom_type_scat_dispersion_imag
_atom_type_scat_source
C C 0.0033 0.0016 'International Tables Vol C Tables 4.2.6.8 and 6.1.1.4'
H H 0.0000 0.0000 'International Tables Vol C Tables 4.2.6.8 and 6.1.1.4'
N N 0.0061 0.0033 'International Tables Vol C Tables 4.2.6.8 and 6.1.1.4'
O O 0.0106 0.0060 'International Tables Vol C Tables 4.2.6.8 and 6.1.1.4'

loop_
_geom_angle_atom_site_label_1
_geom_angle_atom_site_label_2
_geom_angle_atom_site_label_3
_geom_angle
C7 O1 C8 118.7(2)
C7 N3 H3 118.7
C7 N3 C13 122.6(2)
C13 N3 H3 118.7
C8 C4 C6 120.6(3)
C8 C4 C19 117.5(3)
C19 C4 C6 121.9(3)
C6 C5 C10 125.7(3)
C7 C5 C6 119.7(2)
C7 C5 C10 114.6(2)
O2 C6 C4 119.7(3)
O2 C6 C5 124.9(2)
C5 C6 C4 115.4(3)
O1 C7 C5 123.9(3)
N3 C7 O1 111.2(2)
N3 C7 C5 124.9(2)
C4 C8 O1 121.2(2)
C4 C8 C14 123.3(3)
C14 C8 O1 115.5(3)
C10 C9 H9 117.5
C10 C9 C13 125.0(2)
C13 C9 H9 117.5
C5 C10 C12 121.6(2)
C9 C10 C5 119.9(3)
C9 C10 C12 118.3(2)
C20 C11 C13 122.0(3)
C25 C11 C13 120.8(3)
C25 C11 C20 117.2(3)
C18 C12 C10 122.4(2)
C23 C12 C10 119.5(2)
C23 C12 C18 118.0(3)
N3 C13 C9 107.1(2)
N3 C13 C11 109.7(2)
N3 C13 C16 106.6(2)
C9 C13 C11 111.4(2)
C9 C13 C16 109.0(2)
C11 C13 C16 112.8(2)
C8 C14 H14 121.1
C28 C14 C8 117.7(3)
C28 C14 H14 121.1
C16 C15 H15 119.9
C22 C15 H15 119.9
C22 C15 C16 120.3(3)
C15 C16 C13 122.8(3)
C21 C16 C13 118.8(3)
C21 C16 C15 118.4(3)
C19 C17 H17 119.7
C19 C17 C28 120.7(3)
C28 C17 H17 119.7
C12 C18 H18 119.8
C12 C18 C30 120.5(3)
C30 C18 H18 119.8
C4 C19 H19 119.9
C17 C19 C4 120.1(3)
C17 C19 H19 119.9
C11 C20 H20 119.3
C24 C20 C11 121.4(3)
C24 C20 H20 119.3
C16 C21 H21 119.4
C16 C21 C29 121.2(4)
C29 C21 H21 119.4
C15 C22 H22 119.7
C26 C22 C15 120.6(4)
C26 C22 H22 119.7
C12 C23 H23 119.4
C31 C23 C12 121.2(3)
C31 C23 H23 119.4
C20 C24 H24 119.8
C33 C24 C20 120.3(3)
C33 C24 H24 119.8
C11 C25 H25 119.5
C11 C25 C32 120.9(3)
C32 C25 H25 119.5
C22 C26 H26 120.2
C22 C26 C29 119.6(4)
C29 C26 H26 120.2
C30 C27 H27 119.7
C31 C27 H27 119.7
C31 C27 C30 120.5(3)
C14 C28 C17 120.6(3)
C14 C28 H28 119.7
C17 C28 H28 119.7
C21 C29 H29 120.1
C26 C29 C21 119.9(4)
C26 C29 H29 120.1
C18 C30 H30 120.2
C27 C30 C18 119.6(3)
C27 C30 H30 120.2
C23 C31 H31 119.9
C27 C31 C23 120.2(3)
C27 C31 H31 119.9
C25 C32 H32 119.6
C33 C32 C25 120.7(3)
C33 C32 H32 119.6
C24 C33 C32 119.3(3)
C24 C33 H33 120.3
C32 C33 H33 120.3

loop_
_geom_bond_atom_site_label_1
_geom_bond_atom_site_label_2
_geom_bond_distance
O1 C7 1.353(3)
O1 C8 1.390(3)
O2 C6 1.252(3)
N3 H3 0.8600
N3 C7 1.326(3)
N3 C13 1.479(3)
C4 C6 1.478(4)
C4 C8 1.373(4)
C4 C19 1.400(4)
C5 C6 1.424(4)
C5 C7 1.380(4)
C5 C10 1.472(3)
C8 C14 1.382(4)
C9 H9 0.9300
C9 C10 1.334(4)
C9 C13 1.512(4)
C10 C12 1.490(4)
C11 C13 1.531(4)
C11 C20 1.382(4)
C11 C25 1.373(4)
C12 C18 1.385(4)
C12 C23 1.385(4)
C13 C16 1.540(4)
C14 H14 0.9300
C14 C28 1.375(4)
C15 H15 0.9300
C15 C16 1.384(4)
C15 C22 1.383(5)
C16 C21 1.368(4)
C17 H17 0.9300
C17 C19 1.370(4)
C17 C28 1.382(5)
C18 H18 0.9300
C18 C30 1.392(4)
C19 H19 0.9300
C20 H20 0.9300
C20 C24 1.379(4)
C21 H21 0.9300
C21 C29 1.382(5)
C22 H22 0.9300
C22 C26 1.358(5)
C23 H23 0.9300
C23 C31 1.378(4)
C24 H24 0.9300
C24 C33 1.353(4)
C25 H25 0.9300
C25 C32 1.383(4)
C26 H26 0.9300
C26 C29 1.372(5)
C27 H27 0.9300
C27 C30 1.377(5)
C27 C31 1.348(4)
C28 H28 0.9300
C29 H29 0.9300
C30 H30 0.9300
C31 H31 0.9300
C32 H32 0.9300
C32 C33 1.360(5)
C33 H33 0.9300

loop_
_geom_torsion_atom_site_label_1
_geom_torsion_atom_site_label_2
_geom_torsion_atom_site_label_3
_geom_torsion_atom_site_label_4
_geom_torsion
O1 C8 C14 C28 179.7(3)
N3 C13 C16 C15 -115.9(3)
N3 C13 C16 C21 64.5(3)
C4 C8 C14 C28 1.3(4)
C5 C10 C12 C18 -47.6(4)
C5 C10 C12 C23 136.8(3)
C6 C4 C8 O1 -1.5(4)
C6 C4 C8 C14 176.8(2)
C6 C4 C19 C17 -177.8(3)
C6 C5 C7 O1 6.0(4)
C6 C5 C7 N3 -173.7(2)
C6 C5 C10 C9 166.1(3)
C6 C5 C10 C12 -18.4(4)
C7 O1 C8 C4 -1.6(4)
C7 O1 C8 C14 179.9(2)
C7 N3 C13 C9 -27.4(3)
C7 N3 C13 C11 93.6(3)
C7 N3 C13 C16 -144.0(3)
C7 C5 C6 O2 171.5(2)
C7 C5 C6 C4 -8.5(3)
C7 C5 C10 C9 -11.5(4)
C7 C5 C10 C12 164.0(2)
C8 O1 C7 N3 179.1(2)
C8 O1 C7 C5 -0.6(3)
C8 C4 C6 O2 -173.5(2)
C8 C4 C6 C5 6.5(4)
C8 C4 C19 C17 1.8(4)
C8 C14 C28 C17 1.2(5)
C9 C10 C12 C18 128.0(3)
C9 C10 C12 C23 -47.6(4)
C9 C13 C16 C15 128.8(3)
C9 C13 C16 C21 -50.8(3)
C10 C5 C6 O2 -6.1(4)
C10 C5 C6 C4 173.9(2)
C10 C5 C7 O1 -176.2(2)
C10 C5 C7 N3 4.1(4)
C10 C9 C13 N3 20.0(4)
C10 C9 C13 C11 -99.9(3)
C10 C9 C13 C16 135.0(3)
C10 C12 C18 C30 -174.3(3)
C10 C12 C23 C31 174.1(3)
C11 C13 C16 C15 4.5(4)
C11 C13 C16 C21 -175.1(2)
C11 C20 C24 C33 -0.7(6)
C11 C25 C32 C33 -0.2(7)
C12 C18 C30 C27 -1.1(5)
C12 C23 C31 C27 1.8(6)
C13 N3 C7 O1 -162.3(2)
C13 N3 C7 C5 17.4(4)
C13 C9 C10 C5 -2.0(4)
C13 C9 C10 C12 -177.6(2)
C13 C11 C20 C24 -177.3(3)
C13 C11 C25 C32 177.8(4)
C13 C16 C21 C29 -180.0(3)
C15 C16 C21 C29 0.4(5)
C15 C22 C26 C29 0.6(5)
C16 C15 C22 C26 -0.1(5)
C16 C21 C29 C26 0.1(5)
C18 C12 C23 C31 -1.7(5)
C19 C4 C6 O2 6.0(4)
C19 C4 C6 C5 -173.9(2)
C19 C4 C8 O1 178.9(2)
C19 C4 C8 C14 -2.8(4)
C19 C17 C28 C14 -2.2(5)
C20 C11 C13 N3 30.5(4)
C20 C11 C13 C9 148.8(3)
C20 C11 C13 C16 -88.2(3)
C20 C11 C25 C32 -1.8(5)
C20 C24 C33 C32 -1.4(6)
C22 C15 C16 C13 -180.0(3)
C22 C15 C16 C21 -0.4(4)
C22 C26 C29 C21 -0.6(5)
C23 C12 C18 C30 1.3(5)
C25 C11 C13 N3 -149.1(3)
C25 C11 C13 C9 -30.8(4)
C25 C11 C13 C16 92.2(3)
C25 C11 C20 C24 2.3(5)
C25 C32 C33 C24 1.9(7)
C28 C17 C19 C4 0.6(5)
C30 C27 C31 C23 -1.4(6)
C31 C27 C30 C18 1.1(6)
